data_4334918
loop_
_publ_author_name
'J. H. Roudebush'
'N. H. Andersen'
'R. Ramlau'
'V. O. Garlea'
'R. Toft-Petersen'
'P. Norby'
'R. Schneider'
'J. N. Hay'
'R. J. Cava'

_publ_contact_author_address 'Princeton University'
_publ_contact_author_email jhr@princeton.edu
_publ_contact_author_name 'John H Roudebush'
_publ_section_title
;
 Structure and Magnetic Properties of Cu3Ni2SbO6 and Cu3Co2SbO6
 Delafossites with Honeycomb Lattices
;
_journal_name_full 'Inorganic Chemistry'
_journal_page_first 6083
_journal_page_last 6095
_journal_paper_doi 10.1021/ic400415h
_journal_volume 52
_journal_year 2013
_chemical_formula_sum 'Cu3 Ni2 O6 Sb'
_chemical_formula_weight 525.79
_space_group_IT_number 15
_symmetry_Int_Tables_number 15
_symmetry_space_group_name_Hall '-C 2yc'
_symmetry_space_group_name_H-M 'C 1 2/c 1'
_cell_angle_alpha 90
_cell_angle_beta 104.87505
_cell_angle_gamma 90
_cell_formula_units_Z 4
_cell_length_a 9.19214
_cell_length_b 5.30901
_cell_length_c 11.91553
_cell_measurement_temperature 298
_cell_volume 562.005
_diffrn_ambient_temperature 298
_diffrn_measured_fraction_theta_full 1.000
_diffrn_measurement_device_type '11BM line at APS'
_diffrn_radiation_wavelength 0.413321
_pd_phase_name 'CIF file'
_cod_data_source_file ic400415h_si_001_1.cif
_cod_data_source_block Cu3Ni2SbO6
_cod_original_cell_volume 562.00458
_cod_original_sg_symbol_H-M 'C 2/c'
_cod_original_formula_sum 'Cu3 Ni2 O6 Sb1'
_cod_database_code 4334918

loop_
_symmetry_equiv_pos_as_xyz
'x, y, z'
'-x, -y, -z'
'-x, y, -z+1/2'
'x, -y, z+1/2'
'x+1/2, y+1/2, z'
'-x+1/2, -y+1/2, -z'
'-x+1/2, y+1/2, -z+1/2'
'x+1/2, -y+1/2, z+1/2'

loop_
_atom_site_label
_atom_site_occupancy
_atom_site_fract_x
_atom_site_fract_y
_atom_site_fract_z
_atom_site_adp_type
_atom_site_U_iso_or_equiv
_atom_site_type_symbol
Ni1 0.8817 0.082390 0.249400 0.499510 Uiso 1.000000 Ni
Sb1 0.1183 0.082390 0.249400 0.499510 Uiso 1.000000 Sb
Cu2 1.0 0.825100 0.090640 0.249180 Uiso 1.000000 Cu
Cu3 1.0 0.000000 0.585360 0.250000 Uiso 1.000000 Cu
O1 1.0 0.619170 0.588680 0.091490 Uiso 1.000000 O
O2 1.0 0.723230 0.576310 0.408750 Uiso 1.000000 O
O3 1.0 0.439670 0.082370 0.088350 Uiso 1.000000 O
Sb2 0.8029 0.750000 0.750000 0.000000 Uiso 1.000000 Sb
Ni2 0.1971 0.750000 0.750000 0.000000 Uiso 1.000000 Ni

loop_
_geom_angle_atom_site_label_1
_geom_angle_atom_site_label_2
_geom_angle_atom_site_label_3
_geom_angle
O1 Ni1 O1 176.6

loop_
_geom_bond_atom_site_label_1
_geom_bond_atom_site_label_2
_geom_bond_distance
Ni1 O1 2.074(4)
